data_7203987
loop_
_publ_author_name
'Robertson, Neil'
'Parsons, S.'
'MacLean, E. J.'
'Coxall, R. A.'
'Mount, Andrew R.'

_publ_section_title
;
 Preparation, X-ray structure and properties of a hexabrominated,
 symmetric indole trimer and its TCNQ adduct: a new route to functional
 molecular systems
;
_journal_issue 9
_journal_name_full 'Journal of Materials Chemistry'
_journal_page_first 2043
_journal_paper_doi 10.1039/b003631p
_journal_volume 10
_journal_year 2000
_chemical_formula_sum 'C33 H29 Br6 N5 O3'
_chemical_formula_weight 1023.07
_chemical_name_systematic
;
 ?
;
_space_group_IT_number 2
_symmetry_cell_setting triclinic
_symmetry_space_group_name_Hall '-P 1'
_symmetry_space_group_name_H-M 'P -1'
_atom_sites_solution_hydrogens geom
_atom_sites_solution_primary direct
_atom_sites_solution_secondary difmap
_audit_creation_method SHELXL-97
_cell_angle_alpha 80.371(3)
_cell_angle_beta 87.000(3)
_cell_angle_gamma 85.967(3)
_cell_formula_units_Z 2
_cell_length_a 10.2450(16)
_cell_length_b 12.6915(19)
_cell_length_c 13.557(2)
_cell_measurement_reflns_used 8484
_cell_measurement_temperature 150(2)
_cell_measurement_theta_max 25.42
_cell_measurement_theta_min 2.99
_cell_volume 1732.1(5)
_computing_cell_refinement 'local programs'
_computing_data_collection 'Bruker SMART'
_computing_data_reduction 'Bruker SHELXTL'
_computing_molecular_graphics 'Bruker SHELXTL'
_computing_publication_material 'SHELXTL and local programs'
_computing_structure_refinement 'Bruker SHELXTL'
_computing_structure_solution 'Bruker SHELXTL'
_diffrn_ambient_temperature 150(2)
_diffrn_measured_fraction_theta_full 0.990
_diffrn_measured_fraction_theta_max 0.990
_diffrn_measurement_device_type 'Siemens SMART CCD diffractometer'
_diffrn_measurement_method '\w rotation with narrow frames'
_diffrn_radiation_monochromator 'Silicon 111'
_diffrn_radiation_source 'Station 9.8, Daresbury SRS'
_diffrn_radiation_type synchrotron
_diffrn_radiation_wavelength 0.68840
_diffrn_reflns_av_R_equivalents 0.0580
_diffrn_reflns_av_sigmaI/netI 0.0947
_diffrn_reflns_limit_h_max 12
_diffrn_reflns_limit_h_min -12
_diffrn_reflns_limit_k_max 15
_diffrn_reflns_limit_k_min -15
_diffrn_reflns_limit_l_max 16
_diffrn_reflns_limit_l_min -16
_diffrn_reflns_number 13879
_diffrn_reflns_theta_full 25.00
_diffrn_reflns_theta_max 25.00
_diffrn_reflns_theta_min 1.93
_diffrn_standards_decay_% 15
_diffrn_standards_number 0
_exptl_absorpt_coefficient_mu 6.996
_exptl_absorpt_correction_T_max 0.9333
_exptl_absorpt_correction_T_min 0.4873
_exptl_absorpt_correction_type multiscans
_exptl_crystal_colour colourless
_exptl_crystal_density_diffrn 1.962
_exptl_crystal_density_method 'not measured'
_exptl_crystal_description needle
_exptl_crystal_F_000 992
_exptl_crystal_size_max 0.12
_exptl_crystal_size_mid 0.01
_exptl_crystal_size_min 0.01
_refine_diff_density_max 1.168
_refine_diff_density_min -0.881
_refine_diff_density_rms 0.156
_refine_ls_extinction_method none
_refine_ls_goodness_of_fit_ref 1.037
_refine_ls_hydrogen_treatment mixed
_refine_ls_matrix_type full
_refine_ls_number_parameters 424
_refine_ls_number_reflns 6668
_refine_ls_number_restraints 0
_refine_ls_restrained_S_all 1.037
_refine_ls_R_factor_all 0.1077
_refine_ls_R_factor_gt 0.0654
_refine_ls_shift/su_max 0.001
_refine_ls_shift/su_mean 0.000
_refine_ls_structure_factor_coef Fsqd
_refine_ls_weighting_details 'calc w=1/[\s^2^(Fo^2^)+(0.0703P)^2^+4.6588P] where P=(Fo^2^+2Fc^2^)/3'
_refine_ls_weighting_scheme calc
_refine_ls_wR_factor_gt 0.1457
_refine_ls_wR_factor_ref 0.1581
_reflns_number_gt 4471
_reflns_number_total 6668
_reflns_threshold_expression >2sigma(I)
_cod_data_source_file b003631p.txt
_cod_data_source_block dart40
_cod_depositor_comments
;
The following automatic conversions were performed:
'_symmetry_cell_setting' value 'Triclinic' changed to 'triclinic'
according to '/home/saulius/struct/CIF-dictionaries/cif_core.dic'
dictionary named 'cif_core.dic' version 2.4.1 from 2010-06-29.

Automatic conversion script
Id: cif_fix_enum 1527 2010-12-29 10:47:43Z saulius 
;
_cod_original_cell_volume 1732.2(5)
_cod_original_sg_symbol_H-M P-1
_cod_database_code 7203987

loop_
_symmetry_equiv_pos_as_xyz
'x, y, z'
'-x, -y, -z'

loop_
_atom_site_label
_atom_site_type_symbol
_atom_site_fract_x
_atom_site_fract_y
_atom_site_fract_z
_atom_site_U_iso_or_equiv
_atom_site_adp_type
_atom_site_occupancy
_atom_site_symmetry_multiplicity
_atom_site_calc_flag
_atom_site_refinement_flags
_atom_site_disorder_assembly
_atom_site_disorder_group
C1 C 0.2924(8) 0.0106(6) 1.0280(6) 0.0248(17) Uani 1 1 d . . .
C2 C 0.1945(8) -0.0397(6) 0.9868(6) 0.0234(17) Uani 1 1 d . . .
C3 C 0.1404(7) 0.0039(6) 0.8941(5) 0.0215(16) Uani 1 1 d . . .
C4 C 0.1886(8) 0.1014(6) 0.8419(5) 0.0228(17) Uani 1 1 d . . .
C5 C 0.2840(8) 0.1534(6) 0.8813(6) 0.0219(16) Uani 1 1 d . . .
C6 C 0.3362(8) 0.1073(6) 0.9732(6) 0.0226(17) Uani 1 1 d . . .
C1A C 0.2402(8) -0.1376(6) 1.1330(6) 0.0232(17) Uani 1 1 d . . .
C2A C 0.2402(8) -0.2179(6) 1.2196(6) 0.0270(18) Uani 1 1 d . . .
H2A H 0.1837 -0.2752 1.2272 0.032 Uiso 1 1 calc R . .
C3A C 0.3256(8) -0.2087(7) 1.2919(5) 0.0281(19) Uani 1 1 d . . .
C4A C 0.4099(9) -0.1272(7) 1.2813(6) 0.031(2) Uani 1 1 d . . .
C5A C 0.4108(8) -0.0483(7) 1.1964(6) 0.0254(18) Uani 1 1 d . . .
H5A H 0.4689 0.0079 1.1893 0.031 Uiso 1 1 calc R . .
C6A C 0.3235(8) -0.0546(6) 1.1223(5) 0.0236(17) Uani 1 1 d . . .
C1B C 0.0411(7) 0.0529(6) 0.7449(6) 0.0206(16) Uani 1 1 d . . .
C2B C -0.0351(8) 0.0434(7) 0.6667(6) 0.0269(18) Uani 1 1 d . . .
H2B H -0.0336 0.0946 0.6070 0.032 Uiso 1 1 calc R . .
C3B C -0.1144(8) -0.0424(6) 0.6769(6) 0.0240(17) Uani 1 1 d . . .
C4B C -0.1156(8) -0.1151(6) 0.7645(6) 0.0253(17) Uani 1 1 d . . .
C5B C -0.0387(8) -0.1099(6) 0.8416(6) 0.0239(17) Uani 1 1 d . . .
H5B H -0.0417 -0.1623 0.9004 0.029 Uiso 1 1 calc R . .
C6B C 0.0453(8) -0.0257(6) 0.8334(6) 0.0248(17) Uani 1 1 d . . .
C1C C 0.4393(7) 0.2582(6) 0.9216(5) 0.0196(16) Uani 1 1 d . . .
C2C C 0.5186(8) 0.3415(6) 0.9153(6) 0.0278(18) Uani 1 1 d . . .
H2C H 0.5787 0.3448 0.9656 0.033 Uiso 1 1 calc R . .
C3C C 0.5072(8) 0.4209(7) 0.8321(6) 0.0306(19) Uani 1 1 d . . .
C4C C 0.4199(8) 0.4156(6) 0.7580(6) 0.0262(18) Uani 1 1 d . . .
C5C C 0.3407(8) 0.3310(6) 0.7645(6) 0.0237(17) Uani 1 1 d . . .
H5C H 0.2805 0.3279 0.7143 0.028 Uiso 1 1 calc R . .
C6C C 0.3523(7) 0.2495(6) 0.8485(6) 0.0233(17) Uani 1 1 d . . .
N2 N 0.1636(6) -0.1291(5) 1.0530(5) 0.0224(14) Uani 1 1 d . . .
H2 H 0.1042 -0.1734 1.0450 0.027 Uiso 1 1 calc R . .
Br3A Br 0.32244(10) -0.31490(8) 1.40835(6) 0.0413(3) Uani 1 1 d . . .
Br4A Br 0.53580(10) -0.12049(8) 1.37672(7) 0.0427(3) Uani 1 1 d . . .
Br3B Br -0.21588(9) -0.05315(8) 0.56694(7) 0.0377(2) Uani 1 1 d . . .
Br4B Br -0.23218(10) -0.22796(7) 0.78150(7) 0.0394(3) Uani 1 1 d . . .
Br3C Br 0.61704(13) 0.53623(9) 0.82128(9) 0.0613(4) Uani 1 1 d . . .
Br4C Br 0.40272(10) 0.52565(7) 0.64501(7) 0.0414(3) Uani 1 1 d . . .
N4 N 0.1281(6) 0.1275(5) 0.7527(5) 0.0246(15) Uani 1 1 d . . .
H4 H 0.1431 0.1839 0.7072 0.030 Uiso 1 1 calc R . .
N6 N 0.4279(7) 0.1712(5) 0.9966(5) 0.0248(15) Uani 1 1 d . . .
H6 H 0.4730 0.1586 1.0513 0.030 Uiso 1 1 calc R . .
C50 C 0.8011(15) 0.2103(14) 1.3337(14) 0.100(5) Uani 1 1 d . . .
H50A H 0.7864 0.2056 1.4062 0.149 Uiso 1 1 calc R . .
H50B H 0.8313 0.2810 1.3052 0.149 Uiso 1 1 calc R . .
H50C H 0.8677 0.1548 1.3198 0.149 Uiso 1 1 calc R . .
C51 C 0.5696(16) 0.1769(12) 1.3534(12) 0.089(5) Uani 1 1 d . . .
H51A H 0.5901 0.1774 1.4231 0.133 Uiso 1 1 calc R . .
H51B H 0.5378 0.1073 1.3474 0.133 Uiso 1 1 calc R . .
H51C H 0.5017 0.2335 1.3327 0.133 Uiso 1 1 calc R . .
N52 N 0.6843(12) 0.1952(10) 1.2908(10) 0.081(4) Uani 1 1 d . . .
C53 C 0.6718(13) 0.1962(11) 1.2021(12) 0.072(4) Uani 1 1 d . . .
H53 H 0.7511 0.2083 1.1635 0.086 Uiso 1 1 calc R . .
O54 O 0.5873(9) 0.1859(8) 1.1551(7) 0.071(2) Uani 1 1 d . . .
O60 O 0.1098(8) 0.3074(7) 0.5925(6) 0.064(2) Uani 1 1 d . . .
C61 C 0.1355(10) 0.3465(9) 0.5049(7) 0.049(3) Uani 1 1 d . . .
C62 C 0.2735(12) 0.3555(10) 0.4656(9) 0.059(3) Uani 1 1 d . . .
H62A H 0.3332 0.3314 0.5202 0.089 Uiso 1 1 calc R . .
H62B H 0.2875 0.4302 0.4371 0.089 Uiso 1 1 calc R . .
H62C H 0.2908 0.3107 0.4134 0.089 Uiso 1 1 calc R . .
C63 C 0.0314(16) 0.3762(19) 0.4336(10) 0.123(8) Uani 1 1 d . . .
H63A H -0.0540 0.3663 0.4688 0.184 Uiso 1 1 calc R . .
H63B H 0.0419 0.3308 0.3816 0.184 Uiso 1 1 calc R . .
H63C H 0.0366 0.4514 0.4027 0.184 Uiso 1 1 calc R . .
O70 O 0.0007(8) -0.3066(6) 1.0579(6) 0.060(2) Uani 1 1 d . . .
C71 C -0.0799(15) -0.3671(12) 1.0524(14) 0.093(6) Uani 1 1 d . . .
H71 H -0.1413 -0.3364 1.0039 0.112 Uiso 1 1 calc R . .
N72 N -0.1077(13) -0.4556(9) 1.0895(11) 0.092(5) Uani 1 1 d . . .
C73 C -0.0240(16) -0.4908(16) 1.1827(10) 0.106(6) Uani 1 1 d . . .
H73A H -0.0449 -0.5630 1.2148 0.159 Uiso 1 1 calc R . .
H73B H -0.0432 -0.4408 1.2301 0.159 Uiso 1 1 calc R . .
H73C H 0.0692 -0.4907 1.1621 0.159 Uiso 1 1 calc R . .
C74 C -0.2080(16) -0.5211(14) 1.0719(14) 0.098(5) Uani 1 1 d . . .
H74A H -0.2011 -0.5891 1.1184 0.147 Uiso 1 1 calc R . .
H74B H -0.1985 -0.5351 1.0029 0.147 Uiso 1 1 calc R . .
H74C H -0.2938 -0.4844 1.0824 0.147 Uiso 1 1 calc R . .

loop_
_atom_site_aniso_label
_atom_site_aniso_U_11
_atom_site_aniso_U_22
_atom_site_aniso_U_33
_atom_site_aniso_U_23
_atom_site_aniso_U_13
_atom_site_aniso_U_12
C1 0.025(4) 0.027(4) 0.019(4) -0.003(3) 0.010(3) 0.007(3)
C2 0.031(4) 0.022(4) 0.016(4) -0.002(3) -0.001(3) 0.004(3)
C3 0.021(4) 0.027(4) 0.016(4) -0.004(3) 0.003(3) 0.003(3)
C4 0.029(4) 0.023(4) 0.014(4) -0.004(3) 0.004(3) 0.005(3)
C5 0.024(4) 0.023(4) 0.019(4) -0.005(3) 0.005(3) -0.005(3)
C6 0.024(4) 0.025(4) 0.016(4) -0.003(3) 0.007(3) 0.006(3)
C1A 0.025(4) 0.025(4) 0.016(4) 0.001(3) 0.007(3) 0.006(3)
C2A 0.036(5) 0.022(4) 0.019(4) 0.002(3) 0.011(3) 0.002(4)
C3A 0.030(5) 0.041(5) 0.010(4) -0.003(3) 0.006(3) 0.012(4)
C4A 0.038(5) 0.040(5) 0.014(4) -0.007(4) 0.000(3) 0.011(4)
C5A 0.024(4) 0.029(4) 0.021(4) -0.005(3) 0.003(3) 0.009(4)
C6A 0.033(5) 0.020(4) 0.015(4) -0.001(3) 0.008(3) 0.013(3)
C1B 0.018(4) 0.022(4) 0.020(4) -0.002(3) 0.002(3) 0.005(3)
C2B 0.026(4) 0.030(4) 0.021(4) -0.001(3) 0.006(3) 0.008(4)
C3B 0.028(4) 0.029(4) 0.016(4) -0.006(3) 0.001(3) -0.001(3)
C4B 0.020(4) 0.028(4) 0.030(4) -0.013(3) 0.013(3) -0.004(3)
C5B 0.028(4) 0.013(4) 0.030(4) -0.004(3) 0.011(3) -0.004(3)
C6B 0.031(4) 0.023(4) 0.018(4) -0.005(3) 0.011(3) 0.006(3)
C1C 0.020(4) 0.025(4) 0.013(4) -0.006(3) 0.005(3) 0.001(3)
C2C 0.028(4) 0.027(4) 0.029(4) -0.009(4) 0.003(3) 0.000(4)
C3C 0.033(5) 0.030(4) 0.033(5) -0.011(4) -0.004(4) -0.010(4)
C4C 0.037(5) 0.020(4) 0.019(4) 0.004(3) 0.004(3) -0.004(3)
C5C 0.025(4) 0.024(4) 0.024(4) -0.008(3) -0.001(3) 0.000(3)
C6C 0.023(4) 0.021(4) 0.026(4) -0.006(3) 0.004(3) 0.002(3)
N2 0.029(4) 0.017(3) 0.020(3) 0.001(3) 0.000(3) 0.000(3)
Br3A 0.0556(6) 0.0402(5) 0.0216(5) 0.0086(4) 0.0010(4) 0.0070(4)
Br4A 0.0508(6) 0.0461(6) 0.0302(5) -0.0048(4) -0.0109(4) 0.0080(5)
Br3B 0.0427(5) 0.0451(5) 0.0270(5) -0.0089(4) -0.0061(4) -0.0052(4)
Br4B 0.0485(6) 0.0375(5) 0.0339(5) -0.0057(4) -0.0004(4) -0.0153(4)
Br3C 0.0805(8) 0.0471(6) 0.0576(7) 0.0069(5) -0.0197(6) -0.0371(6)
Br4C 0.0574(6) 0.0269(5) 0.0371(5) 0.0045(4) -0.0026(4) -0.0070(4)
N4 0.028(4) 0.028(4) 0.015(3) 0.003(3) -0.002(3) 0.003(3)
N6 0.031(4) 0.031(4) 0.011(3) -0.002(3) 0.003(3) 0.004(3)
C50 0.081(11) 0.110(13) 0.121(14) -0.062(11) -0.023(10) 0.020(9)
C51 0.112(13) 0.076(10) 0.081(10) -0.018(8) 0.020(9) -0.035(9)
N52 0.073(8) 0.087(8) 0.097(10) -0.060(7) -0.002(7) 0.004(6)
C53 0.056(8) 0.079(9) 0.089(11) -0.048(8) -0.023(8) 0.029(7)
O54 0.068(6) 0.090(7) 0.062(6) -0.038(5) -0.012(5) 0.000(5)
O60 0.075(5) 0.065(5) 0.045(5) 0.018(4) -0.009(4) -0.011(4)
C61 0.049(6) 0.074(7) 0.017(5) 0.016(5) -0.002(4) -0.014(5)
C62 0.076(8) 0.059(7) 0.047(6) -0.016(5) 0.008(6) -0.020(6)
C63 0.095(12) 0.23(2) 0.031(7) -0.008(10) -0.014(7) 0.038(13)
O70 0.064(5) 0.041(4) 0.073(6) -0.012(4) 0.016(4) -0.007(4)
C71 0.079(10) 0.056(9) 0.150(15) -0.050(9) 0.072(10) -0.015(8)
N72 0.094(9) 0.055(7) 0.133(12) -0.047(7) 0.065(8) -0.023(7)
C73 0.093(11) 0.159(16) 0.042(8) 0.047(9) -0.021(7) 0.018(11)
C74 0.090(11) 0.093(12) 0.113(14) -0.026(10) 0.010(10) -0.010(10)

loop_
_atom_type_symbol
_atom_type_description
_atom_type_scat_dispersion_real
_atom_type_scat_dispersion_imag
_atom_type_scat_source
C C 0.0033 0.0016 'International Tables Vol C Tables 4.2.6.8 and 6.1.1.4'
H H 0.0000 0.0000 'International Tables Vol C Tables 4.2.6.8 and 6.1.1.4'
N N 0.0061 0.0033 'International Tables Vol C Tables 4.2.6.8 and 6.1.1.4'
O O 0.0106 0.0060 'International Tables Vol C Tables 4.2.6.8 and 6.1.1.4'
Br Br -0.2901 2.4595 'International Tables Vol C Tables 4.2.6.8 and 6.1.1.4'

loop_
_geom_angle_atom_site_label_1
_geom_angle_atom_site_label_2
_geom_angle_atom_site_label_3
_geom_angle
_geom_angle_site_symmetry_1
_geom_angle_site_symmetry_3
_geom_angle_publ_flag
C2 C1 C6 118.0(7) . . ?
C2 C1 C6A 107.1(7) . . ?
C6 C1 C6A 134.9(8) . . ?
N2 C2 C3 129.6(7) . . ?
N2 C2 C1 108.3(7) . . ?
C3 C2 C1 122.0(7) . . ?
C2 C3 C6B 135.8(8) . . ?
C2 C3 C4 117.7(7) . . ?
C6B C3 C4 106.5(7) . . ?
N4 C4 C5 129.9(7) . . ?
N4 C4 C3 108.5(7) . . ?
C5 C4 C3 121.6(7) . . ?
C4 C5 C6 119.2(7) . . ?
C4 C5 C6C 135.1(7) . . ?
C6 C5 C6C 105.7(7) . . ?
N6 C6 C5 109.0(7) . . ?
N6 C6 C1 129.4(7) . . ?
C5 C6 C1 121.6(7) . . ?
N2 C1A C6A 111.4(7) . . ?
N2 C1A C2A 127.4(7) . . ?
C6A C1A C2A 121.2(7) . . ?
C3A C2A C1A 116.8(8) . . ?
C2A C3A C4A 122.3(7) . . ?
C2A C3A Br3A 116.4(7) . . ?
C4A C3A Br3A 121.3(6) . . ?
C3A C4A C5A 121.2(8) . . ?
C3A C4A Br4A 122.1(6) . . ?
C5A C4A Br4A 116.6(7) . . ?
C4A C5A C6A 117.8(8) . . ?
C1A C6A C5A 120.7(7) . . ?
C1A C6A C1 104.8(7) . . ?
C5A C6A C1 134.5(8) . . ?
N4 C1B C2B 130.0(7) . . ?
N4 C1B C6B 108.2(7) . . ?
C2B C1B C6B 121.7(7) . . ?
C1B C2B C3B 118.7(7) . . ?
C4B C3B C2B 119.6(7) . . ?
C4B C3B Br3B 123.2(6) . . ?
C2B C3B Br3B 117.2(6) . . ?
C5B C4B C3B 123.2(7) . . ?
C5B C4B Br4B 117.3(6) . . ?
C3B C4B Br4B 119.6(6) . . ?
C4B C5B C6B 119.0(7) . . ?
C5B C6B C3 135.4(8) . . ?
C5B C6B C1B 117.7(7) . . ?
C3 C6B C1B 106.9(7) . . ?
C2C C1C N6 128.9(7) . . ?
C2C C1C C6C 123.2(7) . . ?
N6 C1C C6C 107.9(7) . . ?
C1C C2C C3C 116.8(8) . . ?
C2C C3C C4C 121.5(7) . . ?
C2C C3C Br3C 117.5(6) . . ?
C4C C3C Br3C 120.9(6) . . ?
C5C C4C C3C 121.3(7) . . ?
C5C C4C Br4C 117.2(6) . . ?
C3C C4C Br4C 121.4(6) . . ?
C4C C5C C6C 117.5(7) . . ?
C1C C6C C5C 119.6(7) . . ?
C1C C6C C5 107.6(7) . . ?
C5C C6C C5 132.7(7) . . ?
C1A N2 C2 108.3(6) . . ?
C1B N4 C4 109.8(6) . . ?
C6 N6 C1C 109.7(6) . . ?
C53 N52 C50 124.8(15) . . ?
C53 N52 C51 115.9(13) . . ?
C50 N52 C51 119.2(14) . . ?
O54 C53 N52 134.4(16) . . ?
O60 C61 C63 120.8(11) . . ?
O60 C61 C62 121.3(10) . . ?
C63 C61 C62 117.7(10) . . ?
O70 C71 N72 139(2) . . ?
C71 N72 C74 132.7(19) . . ?
C71 N72 C73 107.7(16) . . ?
C74 N72 C73 119.0(14) . . ?

loop_
_geom_bond_atom_site_label_1
_geom_bond_atom_site_label_2
_geom_bond_distance
_geom_bond_site_symmetry_2
_geom_bond_publ_flag
C1 C2 1.412(12) . ?
C1 C6 1.413(11) . ?
C1 C6A 1.439(11) . ?
C2 N2 1.368(10) . ?
C2 C3 1.411(11) . ?
C3 C6B 1.416(11) . ?
C3 C4 1.425(11) . ?
C4 N4 1.368(10) . ?
C4 C5 1.393(11) . ?
C5 C6 1.401(11) . ?
C5 C6C 1.443(11) . ?
C6 N6 1.365(11) . ?
C1A N2 1.357(10) . ?
C1A C6A 1.387(12) . ?
C1A C2A 1.421(11) . ?
C2A C3A 1.372(12) . ?
C3A C4A 1.379(13) . ?
C3A Br3A 1.897(8) . ?
C4A C5A 1.393(11) . ?
C4A Br4A 1.890(8) . ?
C5A C6A 1.395(11) . ?
C1B N4 1.366(10) . ?
C1B C2B 1.374(11) . ?
C1B C6B 1.427(11) . ?
C2B C3B 1.389(12) . ?
C3B C4B 1.376(11) . ?
C3B Br3B 1.890(8) . ?
C4B C5B 1.355(12) . ?
C4B Br4B 1.906(8) . ?
C5B C6B 1.405(11) . ?
C1C C2C 1.367(11) . ?
C1C N6 1.377(10) . ?
C1C C6C 1.390(11) . ?
C2C C3C 1.385(12) . ?
C3C C4C 1.393(11) . ?
C3C Br3C 1.890(8) . ?
C4C C5C 1.379(11) . ?
C4C Br4C 1.899(8) . ?
C5C C6C 1.408(11) . ?
C50 N52 1.396(18) . ?
C51 N52 1.423(18) . ?
N52 C53 1.213(17) . ?
C53 O54 1.129(14) . ?
O60 C61 1.231(11) . ?
C61 C63 1.465(17) . ?
C61 C62 1.490(15) . ?
O70 C71 1.179(16) . ?
C71 N72 1.199(18) . ?
N72 C74 1.42(2) . ?
N72 C73 1.55(2) . ?

loop_
_cod_related_entry_id
_cod_related_entry_database
_cod_related_entry_code
1 ChemSpider 30653695
